data_9016772
loop_
_publ_author_name
'Meneghinello, E.'
'Alberti, A.'
'Cruciani, G.'

_publ_section_title
;
 Order-disorder process in the tetrahedral sites af albite
 Sample: 1050-3d
;
_journal_name_full 'American Mineralogist'
_journal_page_first 1144
_journal_page_last 1151
_journal_volume 84
_journal_year 1999
_chemical_compound_source 'Stintino, Sardinia, Italy'
_chemical_formula_sum 'Al Ca0.01 K0.004 Na0.996 O8 Si3'
_chemical_name_mineral Albite
_space_group_IT_number 2
_space_group_name_Hall '-C 1'
_space_group_name_H-M_alt 'C -1'
_symmetry_space_group_name_H-M 'C -1'
_cell_angle_alpha 94.04
_cell_angle_beta 116.56
_cell_angle_gamma 87.98
_cell_formula_units_Z 4
_cell_length_a 8.141
_cell_length_b 12.795
_cell_length_c 7.145
_cell_volume 664.049
_database_code_amcsd 0002265
_exptl_crystal_density_diffrn 2.628
_cod_data_source_file inputs/fixed/downloads/02/02289.cif
_cod_data_source_block 02289
_cod_original_formula_sum 'Na.996 Ca.01 K.004 (Al Si3) O8'
_cod_database_code 9016772

loop_
_space_group_symop_operation_xyz
x,y,z
1/2+x,1/2+y,z
-x,-y,-z
1/2-x,1/2-y,-z

loop_
_atom_site_aniso_label
_atom_site_aniso_U_11
_atom_site_aniso_U_22
_atom_site_aniso_U_33
_atom_site_aniso_U_12
_atom_site_aniso_U_13
_atom_site_aniso_U_23
Na 0.01500 0.05920 0.03550 -0.00450 0.00870 -0.02620
Ca 0.01500 0.05920 0.03550 -0.00450 0.00870 -0.02620
K 0.01500 0.05920 0.03550 -0.00450 0.00870 -0.02620
Al1o 0.01010 0.00950 0.00820 -0.00150 0.00450 0.00080
Si1o 0.01010 0.00950 0.00820 -0.00150 0.00450 0.00080
Si1m 0.00900 0.00880 0.00730 0.00090 0.00410 0.00140
Al1m 0.00900 0.00880 0.00730 0.00090 0.00410 0.00140
Si2o 0.00890 0.00820 0.00940 -0.00020 0.00380 0.00100
Al2o 0.00890 0.00820 0.00940 -0.00020 0.00380 0.00100
Si2m 0.00860 0.00820 0.00980 0.00060 0.00420 0.00160
Al2m 0.00860 0.00820 0.00980 0.00060 0.00420 0.00160
OA1 0.02060 0.01560 0.00920 -0.00020 0.00790 0.00120
OA2 0.01010 0.00900 0.01380 0.00000 0.00450 0.00270
OBo 0.01440 0.01680 0.01950 -0.00390 0.01120 -0.00050
OBm 0.01580 0.01890 0.02460 0.00430 0.01350 0.00140
OCo 0.01280 0.01120 0.01670 -0.00240 0.00620 -0.00080
OCm 0.01260 0.01010 0.01500 0.00260 0.00370 0.00180
ODo 0.01470 0.01570 0.01010 0.00070 0.00280 0.00180
ODm 0.01620 0.01590 0.01130 -0.00250 0.00100 -0.00140

loop_
_atom_site_label
_atom_site_fract_x
_atom_site_fract_y
_atom_site_fract_z
_atom_site_occupancy
_atom_site_type_symbol
_atom_site_attached_hydrogens
Na 0.26910 0.98980 0.14600 0.99600 Na 0
Ca 0.26910 0.98980 0.14600 0.01000 Ca 0
K 0.26910 0.98980 0.14600 0.00400 K 0
Al1o 0.00880 0.16900 0.20900 0.91000 Al 0
Si1o 0.00880 0.16900 0.20900 0.09000 Si 0
Si1m 0.00390 0.82000 0.23660 0.96000 Si 0
Al1m 0.00390 0.82000 0.23660 0.04000 Al 0
Si2o 0.69210 0.11040 0.31590 0.98000 Si 0
Al2o 0.69210 0.11040 0.31590 0.02000 Al 0
Si2m 0.68250 0.88160 0.36000 0.97000 Si 0
Al2m 0.68250 0.88160 0.36000 0.03000 Al 0
OA1 0.00480 0.13200 0.96810 1.00000 O 0
OA2 0.59350 0.99710 0.28070 1.00000 O 0
OBo 0.81340 0.11080 0.19110 1.00000 O 0
OBm 0.82050 0.85130 0.25730 1.00000 O 0
OCo 0.01420 0.30170 0.27050 1.00000 O 0
OCm 0.02400 0.69330 0.22960 1.00000 O 0
ODo 0.20590 0.10940 0.38850 1.00000 O 0
ODm 0.18330 0.86840 0.43450 1.00000 O 0

loop_
_cod_changelog_entry_id
_cod_changelog_entry_author
_cod_changelog_entry_date
_cod_changelog_entry_text
1
;cod-tools version 3.8.0
Id: cif_guess_AMCSD_atom_types 9581 2023-05-17 12:35:41Z saulius
;
2023-05-23T09:22:15+03:00
;Derived atom types and hydrogen counts
from atom names that follow the AMCSD naming convention
(Wat == water, O-H == hydroxyl).
;

loop_
_cod_related_entry_id
_cod_related_entry_database
_cod_related_entry_code
1 AMCSD 0002265
